data_2022488
loop_
_publ_author_name
'Lobana, Tarlok Singh'
'Kaushal, Mani'
'Bhatia, Robin'
'Bala, Ritu'
'Butcher, Ray J.'
'Jasinksi, Jerry P.'

_publ_section_title
;
 Crystal structures of 3/4-pyridyl-based thiosemicarbazones and related Cu
 and Ni coordination compounds
;
_journal_coeditor_code YD3022
_journal_issue 1
_journal_name_full 'Acta Crystallographica Section C'
_journal_page_first
;
;
_journal_paper_doi 10.1107/S205322962101319X
_journal_volume 78
_journal_year 2022
_chemical_formula_moiety 'C15 H16 N4 S'
_chemical_formula_sum 'C15 H16 N4 S'
_chemical_formula_weight 284.38
_chemical_name_common
;
4-Benzoylpyridine 4-ethylthiosemicarbazone
;
_chemical_name_systematic (<i>E</i>)-<i>N</i>-Ethyl-2-[phenyl(pyridin-4-yl)methylidene]hydrazine-1-carbothioamide
_space_group_crystal_system orthorhombic
_space_group_IT_number 61
_space_group_name_Hall '-P 2ac 2ab'
_space_group_name_H-M_alt 'P b c a'
_atom_sites_solution_hydrogens geom
_atom_sites_solution_primary dual
_audit_creation_method
;
OLEX2 1.2
(compiled 2018.05.29 svn.r3508 for OlexSys, GUI svn.r5506)
;
_cell_angle_alpha 90
_cell_angle_beta 90
_cell_angle_gamma 90
_cell_formula_units_Z 8
_cell_length_a 15.8897(3)
_cell_length_b 10.9845(2)
_cell_length_c 16.8393(3)
_cell_measurement_reflns_used 10170
_cell_measurement_temperature 173(2)
_cell_measurement_theta_max 32.3650
_cell_measurement_theta_min 3.9800
_cell_volume 2939.14(9)
_computing_cell_refinement
;
CrysAlis PRO (Rigaku OD, 2019)
;
_computing_data_collection
;
CrysAlis PRO (Rigaku OD, 2019)
;
_computing_data_reduction
;
CrysAlis PRO (Rigaku OD, 2019)
;
_computing_molecular_graphics
;
OLEX2 (Dolomanov <i>et al.</i>,  2009)
;
_computing_publication_material
;
OLEX2 (Dolomanov <i>et al.</i>,  2009)
;
_computing_structure_refinement
;
SHELXL2018 (Sheldrick, 2015b)
;
_computing_structure_solution
;
SHELXT (Sheldrick, 2015a)
;
_diffrn_ambient_temperature 173(2)
_diffrn_detector 'CCD plate'
_diffrn_detector_area_resol_mean 16.0416
_diffrn_measured_fraction_theta_full 0.997
_diffrn_measured_fraction_theta_max 0.946
_diffrn_measurement_device 'four-circle diffractometer'
_diffrn_measurement_device_type 'Rigaku OD Gemini Eos'
_diffrn_measurement_method '\w scans'
_diffrn_radiation_monochromator graphite
_diffrn_radiation_probe x-ray
_diffrn_radiation_type MoK\a
_diffrn_radiation_wavelength 0.71073
_diffrn_reflns_av_R_equivalents 0.0378
_diffrn_reflns_av_unetI/netI 0.0237
_diffrn_reflns_limit_h_max 22
_diffrn_reflns_limit_h_min -23
_diffrn_reflns_limit_k_max 16
_diffrn_reflns_limit_k_min -16
_diffrn_reflns_limit_l_max 22
_diffrn_reflns_limit_l_min -25
_diffrn_reflns_number 36150
_diffrn_reflns_theta_full 25.242
_diffrn_reflns_theta_max 32.845
_diffrn_reflns_theta_min 3.307
_diffrn_source 'fine-focus sealed X-ray tube'
_exptl_absorpt_coefficient_mu 0.216
_exptl_absorpt_correction_T_max 1.00000
_exptl_absorpt_correction_T_min 0.87498
_exptl_absorpt_correction_type multi-scan
_exptl_absorpt_process_details
;
(CrysAlis PRO; Rigaku OD, 2019)
;
_exptl_crystal_colour colourless
_exptl_crystal_density_diffrn 1.285
_exptl_crystal_description prism
_exptl_crystal_F_000 1200
_exptl_crystal_size_max 0.32
_exptl_crystal_size_mid 0.26
_exptl_crystal_size_min 0.14
_refine_diff_density_max 0.353
_refine_diff_density_min -0.270
_refine_ls_extinction_method none
_refine_ls_goodness_of_fit_ref 1.037
_refine_ls_hydrogen_treatment constr
_refine_ls_matrix_type full
_refine_ls_number_parameters 182
_refine_ls_number_reflns 5181
_refine_ls_number_restraints 0
_refine_ls_restrained_S_all 1.037
_refine_ls_R_factor_all 0.0557
_refine_ls_R_factor_gt 0.0403
_refine_ls_shift/su_max 0.001
_refine_ls_shift/su_mean 0.000
_refine_ls_structure_factor_coef Fsqd
_refine_ls_weighting_details 'w=1/[\s^2^(Fo^2^)+(0.0522P)^2^+0.7060P] where P=(Fo^2^+2Fc^2^)/3'
_refine_ls_weighting_scheme calc
_refine_ls_wR_factor_gt 0.1012
_refine_ls_wR_factor_ref 0.1102
_reflns_number_gt 4133
_reflns_number_total 5181
_reflns_threshold_expression 'I > 2\s(I)'
_cod_data_source_file yd3022sup1.cif
_cod_data_source_block 2
_cod_database_code 2022488
_shelx_space_group_comment
;
The symmetry employed for this shelxl refinement is uniquely defined
by the following loop, which should always be used as a source of
symmetry information in preference to the above space-group names.
They are only intended as comments.
;
_shelx_estimated_absorpt_t_min 0.934
_shelx_estimated_absorpt_t_max 0.970

loop_
_space_group_symop_operation_xyz
'x, y, z'
'-x+1/2, -y, z+1/2'
'-x, y+1/2, -z+1/2'
'x+1/2, -y+1/2, -z'
'-x, -y, -z'
'x-1/2, y, -z-1/2'
'x, -y-1/2, z-1/2'
'-x-1/2, y-1/2, z'

loop_
_atom_site_type_symbol
_atom_site_label
_atom_site_fract_x
_atom_site_fract_y
_atom_site_fract_z
_atom_site_U_iso_or_equiv
_atom_site_adp_type
_atom_site_calc_flag
_atom_site_occupancy
_atom_site_disorder_assembly
_atom_site_disorder_group
S S1 0.15876(2) 0.77991(3) 0.67701(2) 0.03544(9) Uani d 1 . .
N N1 0.32190(6) 0.72393(8) 0.66444(6) 0.02645(19) Uani d 1 . .
H H1 0.361902 0.683872 0.639466 0.032 Uiso calc 1 . .
N N2 0.23332(6) 0.64807(9) 0.56906(6) 0.0288(2) Uani d 1 . .
H H2 0.182345 0.637311 0.549863 0.035 Uiso calc 1 . .
N N3 0.30060(6) 0.59710(8) 0.53136(6) 0.02595(18) Uani d 1 . .
N N4 0.50794(6) 0.37951(10) 0.36409(6) 0.0329(2) Uani d 1 . .
C C1 0.24434(7) 0.71581(9) 0.63649(6) 0.0245(2) Uani d 1 . .
C C2 0.28598(6) 0.52459(9) 0.47264(6) 0.02316(19) Uani d 1 . .
C C3 0.36179(6) 0.47578(9) 0.43256(6) 0.02238(19) Uani d 1 . .
C C4 0.43464(7) 0.54479(10) 0.42607(6) 0.0272(2) Uani d 1 . .
H H4 0.435933 0.626335 0.444837 0.033 Uiso calc 1 . .
C C5 0.50532(7) 0.49327(11) 0.39193(7) 0.0312(2) Uani d 1 . .
H H5 0.554770 0.541505 0.388058 0.037 Uiso calc 1 . .
C C6 0.43704(7) 0.31490(11) 0.36882(7) 0.0329(2) Uani d 1 . .
H H6 0.437369 0.234220 0.348497 0.039 Uiso calc 1 . .
C C7 0.36292(7) 0.35843(10) 0.40161(7) 0.0282(2) Uani d 1 . .
H H7 0.313850 0.309069 0.402921 0.034 Uiso calc 1 . .
C C8 0.20158(6) 0.48579(9) 0.44413(6) 0.02224(19) Uani d 1 . .
C C9 0.17690(7) 0.50928(10) 0.36640(7) 0.0281(2) Uani d 1 . .
H H9 0.213599 0.551897 0.331600 0.034 Uiso calc 1 . .
C C10 0.09876(8) 0.47061(12) 0.33953(8) 0.0356(3) Uani d 1 . .
H H10 0.081909 0.487739 0.286565 0.043 Uiso calc 1 . .
C C11 0.04537(8) 0.40736(11) 0.38939(9) 0.0372(3) Uani d 1 . .
H H11 -0.007859 0.380379 0.370684 0.045 Uiso calc 1 . .
C C12 0.06965(8) 0.38353(11) 0.46643(8) 0.0368(3) Uani d 1 . .
H H12 0.032864 0.340268 0.500797 0.044 Uiso calc 1 . .
C C13 0.14732(7) 0.42220(10) 0.49415(7) 0.0296(2) Uani d 1 . .
H H13 0.163568 0.405321 0.547318 0.036 Uiso calc 1 . .
C C14 0.34520(8) 0.79516(10) 0.73407(6) 0.0289(2) Uani d 1 . .
H H14A 0.397390 0.761091 0.757239 0.035 Uiso calc 1 . .
H H14B 0.300134 0.788198 0.774412 0.035 Uiso calc 1 . .
C C15 0.35907(10) 0.92783(12) 0.71494(8) 0.0392(3) Uani d 1 . .
H H15A 0.404036 0.935383 0.675405 0.059 Uiso calc 1 . .
H H15B 0.375181 0.971505 0.763355 0.059 Uiso calc 1 . .
H H15C 0.307021 0.962791 0.693620 0.059 Uiso calc 1 . .

loop_
_atom_site_aniso_label
_atom_site_aniso_U_11
_atom_site_aniso_U_22
_atom_site_aniso_U_33
_atom_site_aniso_U_12
_atom_site_aniso_U_13
_atom_site_aniso_U_23
S1 0.02965(15) 0.03699(17) 0.03968(18) 0.00573(11) 0.00703(11) -0.01253(12)
N1 0.0285(4) 0.0268(4) 0.0240(4) 0.0045(3) 0.0016(3) -0.0071(3)
N2 0.0244(4) 0.0317(5) 0.0302(5) 0.0015(3) 0.0021(3) -0.0113(4)
N3 0.0260(4) 0.0275(4) 0.0244(4) 0.0025(3) 0.0026(3) -0.0062(3)
N4 0.0270(4) 0.0410(5) 0.0308(5) 0.0051(4) 0.0016(4) -0.0080(4)
C1 0.0293(5) 0.0203(4) 0.0238(5) 0.0011(4) 0.0046(4) -0.0019(4)
C2 0.0248(4) 0.0238(4) 0.0208(4) 0.0009(3) 0.0005(3) -0.0020(3)
C3 0.0237(4) 0.0254(5) 0.0180(4) 0.0012(3) -0.0006(3) -0.0029(3)
C4 0.0284(5) 0.0279(5) 0.0254(5) -0.0022(4) 0.0013(4) -0.0048(4)
C5 0.0257(5) 0.0395(6) 0.0284(5) -0.0030(4) 0.0027(4) -0.0039(5)
C6 0.0323(5) 0.0305(5) 0.0359(6) 0.0050(4) 0.0001(5) -0.0108(5)
C7 0.0267(5) 0.0267(5) 0.0314(5) -0.0004(4) 0.0001(4) -0.0059(4)
C8 0.0242(4) 0.0199(4) 0.0226(5) 0.0010(3) 0.0023(3) -0.0028(3)
C9 0.0304(5) 0.0297(5) 0.0243(5) -0.0028(4) -0.0012(4) 0.0023(4)
C10 0.0348(6) 0.0350(6) 0.0369(6) 0.0020(5) -0.0117(5) -0.0024(5)
C11 0.0251(5) 0.0306(5) 0.0559(8) -0.0010(4) -0.0022(5) -0.0123(5)
C12 0.0328(6) 0.0293(5) 0.0483(7) -0.0076(4) 0.0139(5) -0.0059(5)
C13 0.0361(6) 0.0273(5) 0.0256(5) -0.0029(4) 0.0068(4) -0.0005(4)
C14 0.0369(6) 0.0304(5) 0.0194(5) 0.0043(4) -0.0016(4) -0.0034(4)
C15 0.0577(8) 0.0353(6) 0.0245(5) -0.0121(6) -0.0021(5) -0.0047(5)

loop_
_atom_type_symbol
_atom_type_description
_atom_type_scat_dispersion_real
_atom_type_scat_dispersion_imag
_atom_type_scat_source
C C 0.0033 0.0016 'International Tables Vol C Tables 4.2.6.8 and 6.1.1.4'
H H 0.0000 0.0000 'International Tables Vol C Tables 4.2.6.8 and 6.1.1.4'
N N 0.0061 0.0033 'International Tables Vol C Tables 4.2.6.8 and 6.1.1.4'
S S 0.1246 0.1234 'International Tables Vol C Tables 4.2.6.8 and 6.1.1.4'

loop_
_geom_angle_atom_site_label_1
_geom_angle_atom_site_label_2
_geom_angle_atom_site_label_3
_geom_angle_site_symmetry_1
_geom_angle_site_symmetry_3
_geom_angle
_geom_angle_publ_flag
C1 N1 H1 . . 118.0 ?
C1 N1 C14 . . 124.01(9) ?
C14 N1 H1 . . 118.0 ?
N3 N2 H2 . . 119.7 ?
N3 N2 C1 . . 120.60(9) y
C1 N2 H2 . . 119.7 ?
C2 N3 N2 . . 117.96(9) y
C6 N4 C5 . . 116.78(10) ?
N1 C1 S1 . . 125.65(8) y
N1 C1 N2 . . 116.82(9) y
N2 C1 S1 . . 117.53(8) y
N3 C2 C3 . . 115.21(9) y
N3 C2 C8 . . 125.92(9) y
C3 C2 C8 . . 118.86(9) y
C4 C3 C2 . . 121.09(9) ?
C4 C3 C7 . . 117.77(10) ?
C7 C3 C2 . . 121.12(9) ?
C3 C4 H4 . . 120.4 ?
C5 C4 C3 . . 119.11(10) ?
C5 C4 H4 . . 120.4 ?
N4 C5 C4 . . 123.67(11) ?
N4 C5 H5 . . 118.2 ?
C4 C5 H5 . . 118.2 ?
N4 C6 H6 . . 118.0 ?
N4 C6 C7 . . 123.91(10) ?
C7 C6 H6 . . 118.0 ?
C3 C7 H7 . . 120.6 ?
C6 C7 C3 . . 118.70(10) ?
C6 C7 H7 . . 120.6 ?
C9 C8 C2 . . 120.34(9) ?
C9 C8 C13 . . 119.18(10) ?
C13 C8 C2 . . 120.45(10) ?
C8 C9 H9 . . 119.9 ?
C10 C9 C8 . . 120.15(11) ?
C10 C9 H9 . . 119.9 ?
C9 C10 H10 . . 119.8 ?
C11 C10 C9 . . 120.34(12) ?
C11 C10 H10 . . 119.8 ?
C10 C11 H11 . . 120.1 ?
C12 C11 C10 . . 119.72(11) ?
C12 C11 H11 . . 120.1 ?
C11 C12 H12 . . 119.7 ?
C11 C12 C13 . . 120.53(11) ?
C13 C12 H12 . . 119.7 ?
C8 C13 H13 . . 120.0 ?
C12 C13 C8 . . 120.07(11) ?
C12 C13 H13 . . 120.0 ?
N1 C14 H14A . . 109.1 ?
N1 C14 H14B . . 109.1 ?
N1 C14 C15 . . 112.58(9) ?
H14A C14 H14B . . 107.8 ?
C15 C14 H14A . . 109.1 ?
C15 C14 H14B . . 109.1 ?
C14 C15 H15A . . 109.5 ?
C14 C15 H15B . . 109.5 ?
C14 C15 H15C . . 109.5 ?
H15A C15 H15B . . 109.5 ?
H15A C15 H15C . . 109.5 ?
H15B C15 H15C . . 109.5 ?

loop_
_geom_bond_atom_site_label_1
_geom_bond_atom_site_label_2
_geom_bond_site_symmetry_2
_geom_bond_distance
_geom_bond_publ_flag
S1 C1 . 1.6764(10) y
N1 H1 . 0.8800 ?
N1 C1 . 1.3222(14) y
N1 C14 . 1.4574(14) y
N2 H2 . 0.8800 ?
N2 N3 . 1.3636(12) y
N2 C1 . 1.3688(14) y
N3 C2 . 1.2909(13) y
N4 C5 . 1.3353(15) y
N4 C6 . 1.3339(16) ?
C2 C3 . 1.4812(14) y
C2 C8 . 1.4867(14) ?
C3 C4 . 1.3881(15) y
C3 C7 . 1.3905(14) ?
C4 H4 . 0.9500 ?
C4 C5 . 1.3827(15) y
C5 H5 . 0.9500 ?
C6 H6 . 0.9500 ?
C6 C7 . 1.3858(15) ?
C7 H7 . 0.9500 ?
C8 C9 . 1.3907(15) ?
C8 C13 . 1.3931(15) ?
C9 H9 . 0.9500 ?
C9 C10 . 1.3881(16) ?
C10 H10 . 0.9500 ?
C10 C11 . 1.3811(19) ?
C11 H11 . 0.9500 ?
C11 C12 . 1.378(2) ?
C12 H12 . 0.9500 ?
C12 C13 . 1.3862(17) ?
C13 H13 . 0.9500 ?
C14 H14A . 0.9900 ?
C14 H14B . 0.9900 ?
C14 C15 . 1.5087(17) ?
C15 H15A . 0.9800 ?
C15 H15B . 0.9800 ?
C15 H15C . 0.9800 ?

loop_
_geom_hbond_atom_site_label_D
_geom_hbond_atom_site_label_H
_geom_hbond_atom_site_label_A
_geom_hbond_site_symmetry_A
_geom_hbond_distance_DH
_geom_hbond_distance_HA
_geom_hbond_distance_DA
_geom_hbond_angle_DHA
_geom_hbond_publ_flag
N1 H1 N4 5_666 0.88 2.18 2.9719(13) 149.0 yes

loop_
_geom_torsion_atom_site_label_1
_geom_torsion_atom_site_label_2
_geom_torsion_atom_site_label_3
_geom_torsion_atom_site_label_4
_geom_torsion_site_symmetry_1
_geom_torsion_site_symmetry_2
_geom_torsion_site_symmetry_3
_geom_torsion_site_symmetry_4
_geom_torsion
_geom_torsion_publ_flag
N2 N3 C2 C3 . . . . 177.95(9) ?
N2 N3 C2 C8 . . . . -3.27(16) ?
N3 N2 C1 S1 . . . . 177.57(8) ?
N3 N2 C1 N1 . . . . -3.05(15) ?
N3 C2 C3 C4 . . . . -33.40(15) ?
N3 C2 C3 C7 . . . . 145.28(11) ?
N3 C2 C8 C9 . . . . 121.10(12) ?
N3 C2 C8 C13 . . . . -60.89(15) ?
N4 C6 C7 C3 . . . . -0.85(19) ?
C1 N1 C14 C15 . . . . -83.30(14) ?
C1 N2 N3 C2 . . . . 173.43(10) ?
C2 C3 C4 C5 . . . . 176.60(10) ?
C2 C3 C7 C6 . . . . -176.32(11) ?
C2 C8 C9 C10 . . . . 178.63(10) ?
C2 C8 C13 C12 . . . . -178.28(10) ?
C3 C2 C8 C9 . . . . -60.16(13) ?
C3 C2 C8 C13 . . . . 117.85(11) ?
C3 C4 C5 N4 . . . . 0.22(18) ?
C4 C3 C7 C6 . . . . 2.41(16) ?
C5 N4 C6 C7 . . . . -1.06(19) ?
C6 N4 C5 C4 . . . . 1.38(18) ?
C7 C3 C4 C5 . . . . -2.12(16) ?
C8 C2 C3 C4 . . . . 147.73(10) ?
C8 C2 C3 C7 . . . . -33.59(15) ?
C8 C9 C10 C11 . . . . -0.76(18) ?
C9 C8 C13 C12 . . . . -0.24(16) ?
C9 C10 C11 C12 . . . . 0.56(19) ?
C10 C11 C12 C13 . . . . -0.21(18) ?
C11 C12 C13 C8 . . . . 0.06(17) ?
C13 C8 C9 C10 . . . . 0.59(16) ?
C14 N1 C1 S1 . . . . -2.61(16) ?
C14 N1 C1 N2 . . . . 178.07(10) ?

_cod_database_fobs_code 2022488
